data_7053326
loop_
_publ_author_name
'Gruzinskaya, Natalia I.'
'Silin, Andrey I.'
'Pimenova, Anna S.'
'Khavrel, Pavel A.'
'Markov, Vitaliy Yu.'
'Sidorov, Lev N.'
'Kemnitz, Erhard'
'Troyanov, Sergey I.'

_publ_section_title
;
 Synthesis and structure of cycloperfluoroalkylated derivatives of C70,
 C70(C2F4) and C70(C4F8)n, n = 1--6
;
_journal_issue 2
_journal_name_full 'New Journal of Chemistry'
_journal_page_first 243
_journal_paper_doi 10.1039/b9nj00444k
_journal_volume 34
_journal_year 2010
_chemical_formula_sum 'C86 F32'
_chemical_formula_weight 1640.86
_chemical_name_systematic
;
?
;
_space_group_IT_number 62
_symmetry_cell_setting orthorhombic
_symmetry_space_group_name_Hall '-P 2ac 2n'
_symmetry_space_group_name_H-M 'P n m a'
_atom_sites_solution_hydrogens none
_atom_sites_solution_primary direct
_atom_sites_solution_secondary difmap
_audit_creation_method SHELXL-97
_cell_angle_alpha 90.00
_cell_angle_beta 90.00
_cell_angle_gamma 90.00
_cell_formula_units_Z 4
_cell_length_a 22.599(2)
_cell_length_b 16.5300(10)
_cell_length_c 11.9260(10)
_cell_measurement_reflns_used 24000
_cell_measurement_temperature 100(2)
_cell_measurement_theta_max 33
_cell_measurement_theta_min 5
_cell_volume 4455.1(6)
_computing_structure_refinement 'SHELXL-97 (Sheldrick, 1997)'
_computing_structure_solution 'SHELXS-97 (Sheldrick, 1990)'
_diffrn_ambient_temperature 100(2)
_diffrn_measured_fraction_theta_full 0.989
_diffrn_measured_fraction_theta_max 0.919
_diffrn_measurement_device_type MAR225
_diffrn_measurement_method CCD
_diffrn_radiation_monochromator Cu(113)
_diffrn_radiation_source 'BL14.2, PSF, BESSY, Berlin, Germany'
_diffrn_radiation_type synchrotron
_diffrn_radiation_wavelength 0.90500
_diffrn_reflns_av_R_equivalents 0.1567
_diffrn_reflns_av_sigmaI/netI 0.0836
_diffrn_reflns_limit_h_max 30
_diffrn_reflns_limit_h_min -30
_diffrn_reflns_limit_k_max 21
_diffrn_reflns_limit_k_min -21
_diffrn_reflns_limit_l_max 15
_diffrn_reflns_limit_l_min -15
_diffrn_reflns_number 58578
_diffrn_reflns_theta_full 32.60
_diffrn_reflns_theta_max 39.75
_diffrn_reflns_theta_min 2.30
_exptl_absorpt_coefficient_mu 0.237
_exptl_absorpt_correction_type none
_exptl_crystal_colour orange
_exptl_crystal_density_diffrn 2.446
_exptl_crystal_density_method 'not measured'
_exptl_crystal_description block
_exptl_crystal_F_000 3216
_exptl_crystal_size_max 0.02
_exptl_crystal_size_mid 0.01
_exptl_crystal_size_min 0.01
_refine_diff_density_max 0.752
_refine_diff_density_min -0.521
_refine_diff_density_rms 0.105
_refine_ls_extinction_method none
_refine_ls_goodness_of_fit_ref 1.164
_refine_ls_matrix_type full
_refine_ls_number_parameters 538
_refine_ls_number_reflns 6226
_refine_ls_number_restraints 0
_refine_ls_restrained_S_all 1.164
_refine_ls_R_factor_all 0.1662
_refine_ls_R_factor_gt 0.0667
_refine_ls_shift/su_max 0.000
_refine_ls_shift/su_mean 0.000
_refine_ls_structure_factor_coef Fsqd
_refine_ls_weighting_details 'calc w=1/[\s^2^(Fo^2^)+(0.0700P)^2^+0.0000P] where P=(Fo^2^+2Fc^2^)/3'
_refine_ls_weighting_scheme calc
_refine_ls_wR_factor_gt 0.1601
_refine_ls_wR_factor_ref 0.1791
_reflns_number_gt 3307
_reflns_number_total 6226
_reflns_threshold_expression >2sigma(I)
_cod_data_source_file b9nj00444k.txt
_cod_data_source_block xg1p1p18
_cod_depositor_comments
;
The following automatic conversions were performed:

'_symmetry_cell_setting' value 'Orthorhombic' changed to
'orthorhombic' according to
/home/saulius/struct/CIF-dictionaries/cif_core.dic dictionary named
'cif_core.dic' version 2.4.2 from 2011-04-26.

Automatic conversion script
Id: cif_fix_values 1891 2012-01-12 08:04:46Z andrius 
;
_cod_original_sg_symbol_H-M Pnma
_cod_database_code 7053326

loop_
_symmetry_equiv_pos_as_xyz
'x, y, z'
'-x+1/2, -y, z+1/2'
'-x, y+1/2, -z'
'x+1/2, -y+1/2, -z+1/2'
'-x, -y, -z'
'x-1/2, y, -z-1/2'
'x, -y-1/2, z'
'-x-1/2, y-1/2, z-1/2'

loop_
_atom_site_label
_atom_site_type_symbol
_atom_site_fract_x
_atom_site_fract_y
_atom_site_fract_z
_atom_site_U_iso_or_equiv
_atom_site_adp_type
_atom_site_occupancy
_atom_site_symmetry_multiplicity
_atom_site_calc_flag
_atom_site_refinement_flags
F38A F 0.33484(10) -0.05719(11) 1.45819(19) 0.0343(5) Uani 1 1 d .
F38B F 0.41175(10) -0.08389(11) 1.37725(19) 0.0325(5) Uani 1 1 d .
F39B F 0.36368(10) -0.10720(12) 1.1969(2) 0.0356(5) Uani 1 1 d .
F39A F 0.32334(11) -0.16598(11) 1.3279(2) 0.0408(6) Uani 1 1 d .
F40A F 0.24223(10) -0.05012(13) 1.3266(2) 0.0395(6) Uani 1 1 d .
F40B F 0.24754(11) -0.13528(12) 1.2028(2) 0.0414(6) Uani 1 1 d .
F41B F 0.28334(10) -0.04413(12) 1.0621(2) 0.0383(6) Uani 1 1 d .
F41A F 0.21175(10) 0.00208(14) 1.1452(2) 0.0401(6) Uani 1 1 d .
F42A F 0.57472(10) 0.05090(11) 1.39824(19) 0.0332(5) Uani 1 1 d .
F42B F 0.51516(9) -0.03684(10) 1.35346(19) 0.0299(5) Uani 1 1 d .
F43A F 0.53866(10) -0.02800(11) 1.15457(19) 0.0321(5) Uani 1 1 d .
F43B F 0.61136(9) -0.03894(11) 1.2539(2) 0.0377(6) Uani 1 1 d .
F44B F 0.64404(10) 0.04058(12) 1.1069(2) 0.0396(6) Uani 1 1 d .
F44A F 0.62589(9) 0.12200(12) 1.2310(2) 0.0357(5) Uani 1 1 d .
F45A F 0.55921(10) 0.07599(11) 0.99357(19) 0.0328(5) Uani 1 1 d .
F45B F 0.60738(9) 0.17430(11) 1.0421(2) 0.0359(6) Uani 1 1 d .
C1 C 0.37208(16) 0.03673(19) 1.3452(3) 0.0261(8) Uani 1 1 d .
C2 C 0.39708(16) 0.05081(17) 1.2374(3) 0.0225(8) Uani 1 1 d .
C3 C 0.36016(16) 0.05618(18) 1.1548(3) 0.0234(8) Uani 1 1 d .
C4 C 0.29758(16) 0.0651(2) 1.1653(3) 0.0297(9) Uani 1 1 d .
C5 C 0.28388(15) 0.1006(2) 1.2718(3) 0.0273(8) Uani 1 1 d .
C6 C 0.31650(16) 0.08069(19) 1.3558(3) 0.0261(8) Uani 1 1 d .
C7 C 0.31572(17) 0.12133(19) 1.4523(3) 0.0282(8) Uani 1 1 d .
C8 C 0.36940(17) 0.11957(19) 1.4988(3) 0.0282(8) Uani 1 1 d .
C9 C 0.40639(17) 0.07675(18) 1.4325(3) 0.0252(8) Uani 1 1 d .
C10 C 0.45931(17) 0.10030(18) 1.4184(3) 0.0255(8) Uani 1 1 d .
C11 C 0.49191(16) 0.09077(18) 1.3152(3) 0.0232(8) Uani 1 1 d .
C12 C 0.45295(16) 0.07641(18) 1.2234(3) 0.0243(8) Uani 1 1 d .
C13 C 0.46874(16) 0.10487(17) 1.1268(3) 0.0232(8) Uani 1 1 d .
C14 C 0.43179(16) 0.10754(17) 1.0417(3) 0.0220(7) Uani 1 1 d .
C15 C 0.37772(16) 0.08345(18) 1.0554(3) 0.0245(8) Uani 1 1 d .
C16 C 0.33197(17) 0.12114(19) 1.0046(3) 0.0283(8) Uani 1 1 d .
C17 C 0.28522(16) 0.1196(2) 1.0723(3) 0.0289(8) Uani 1 1 d .
C18 C 0.25322(17) 0.1838(2) 1.0841(3) 0.0324(9) Uani 1 1 d .
C19 C 0.23380(18) 0.2090(2) 1.1892(4) 0.0398(10) Uani 1 1 d .
C20 C 0.24849(16) 0.1681(2) 1.2813(4) 0.0328(9) Uani 1 1 d .
C21 C 0.24964(16) 0.2086(2) 1.3757(4) 0.0333(9) Uani 1 1 d .
C22 C 0.28142(17) 0.1842(2) 1.4638(3) 0.0316(9) Uani 1 1 d .
C23 C 0.3012(3) 0.2500 1.5206(5) 0.0341(14) Uani 1 2 d S
C24 C 0.3533(3) 0.2500 1.5639(5) 0.0313(12) Uani 1 2 d S
C25 C 0.38849(18) 0.18358(19) 1.5549(3) 0.0298(9) Uani 1 1 d .
C26 C 0.44384(17) 0.20831(18) 1.5401(3) 0.0280(8) Uani 1 1 d .
C27 C 0.47787(17) 0.16856(18) 1.4709(3) 0.0256(8) Uani 1 1 d .
C28 C 0.51242(15) 0.20986(18) 1.3997(3) 0.0250(8) Uani 1 1 d .
C29 C 0.51748(15) 0.17124(18) 1.3032(3) 0.0242(8) Uani 1 1 d .
C30 C 0.52387(14) 0.20937(17) 1.2090(3) 0.0235(8) Uani 1 1 d .
C31 C 0.51644(15) 0.16239(18) 1.1090(3) 0.0234(8) Uani 1 1 d .
C32 C 0.49094(16) 0.21103(18) 1.0201(3) 0.0252(8) Uani 1 1 d .
C33 C 0.44447(16) 0.17176(19) 0.9751(3) 0.0242(8) Uani 1 1 d .
C34 C 0.40062(18) 0.20906(19) 0.9255(3) 0.0279(8) Uani 1 1 d .
C35 C 0.34381(18) 0.1839(2) 0.9401(3) 0.0298(9) Uani 1 1 d .
C36 C 0.3081(3) 0.2500 0.9492(5) 0.0303(12) Uani 1 2 d S
C37 C 0.2643(2) 0.2500 1.0193(5) 0.0304(12) Uani 1 2 d S
C38 C 0.36227(17) -0.0492(2) 1.3654(3) 0.0289(8) Uani 1 1 d .
C39 C 0.33076(19) -0.0970(2) 1.2816(4) 0.0340(9) Uani 1 1 d .
C40 C 0.27224(19) -0.0724(2) 1.2427(4) 0.0349(9) Uani 1 1 d .
C41 C 0.26674(18) -0.0112(2) 1.1532(3) 0.0317(9) Uani 1 1 d .
C42 C 0.53789(16) 0.03040(19) 1.3233(3) 0.0269(8) Uani 1 1 d .
C43 C 0.57198(16) 0.01011(19) 1.2216(3) 0.0282(8) Uani 1 1 d .
C44 C 0.60214(17) 0.0743(2) 1.1602(4) 0.0329(9) Uani 1 1 d .
C45 C 0.57013(16) 0.12247(18) 1.0761(3) 0.0275(8) Uani 1 1 d .

loop_
_atom_site_aniso_label
_atom_site_aniso_U_11
_atom_site_aniso_U_22
_atom_site_aniso_U_33
_atom_site_aniso_U_23
_atom_site_aniso_U_13
_atom_site_aniso_U_12
F38A 0.0500(14) 0.0161(9) 0.0366(14) 0.0047(9) 0.0071(11) -0.0063(9)
F38B 0.0410(13) 0.0123(8) 0.0443(14) 0.0019(9) -0.0025(10) -0.0019(8)
F39B 0.0466(13) 0.0162(9) 0.0440(14) -0.0051(9) 0.0026(11) -0.0051(9)
F39A 0.0562(15) 0.0113(9) 0.0550(15) 0.0051(9) -0.0010(12) -0.0112(10)
F40A 0.0392(13) 0.0253(10) 0.0541(16) 0.0017(10) 0.0069(12) -0.0082(10)
F40B 0.0492(14) 0.0205(10) 0.0545(16) -0.0004(10) -0.0046(12) -0.0174(10)
F41B 0.0457(14) 0.0226(10) 0.0465(15) -0.0056(10) -0.0038(12) -0.0138(10)
F41A 0.0323(13) 0.0306(11) 0.0574(16) 0.0019(11) -0.0061(11) -0.0109(10)
F42A 0.0381(12) 0.0139(8) 0.0477(14) 0.0016(9) -0.0175(11) 0.0021(9)
F42B 0.0387(12) 0.0067(8) 0.0444(14) 0.0045(8) -0.0060(10) 0.0001(8)
F43A 0.0383(12) 0.0109(8) 0.0470(14) -0.0055(9) 0.0014(11) 0.0004(8)
F43B 0.0331(12) 0.0142(9) 0.0657(16) 0.0033(10) -0.0057(11) 0.0088(8)
F44B 0.0316(12) 0.0184(9) 0.0688(17) -0.0024(10) 0.0100(12) 0.0067(9)
F44A 0.0289(11) 0.0161(9) 0.0621(16) -0.0043(10) -0.0025(11) -0.0010(8)
F45A 0.0411(13) 0.0134(8) 0.0439(14) -0.0068(9) 0.0104(11) 0.0025(9)
F45B 0.0324(12) 0.0149(9) 0.0604(16) 0.0016(10) 0.0157(11) 0.0002(8)
C1 0.034(2) 0.0124(14) 0.032(2) 0.0014(13) 0.0001(16) -0.0025(13)
C2 0.0315(19) 0.0072(12) 0.029(2) -0.0011(13) -0.0015(16) -0.0003(13)
C3 0.0297(18) 0.0095(13) 0.031(2) -0.0031(13) -0.0024(17) -0.0047(13)
C4 0.0286(19) 0.0188(16) 0.042(2) -0.0006(15) -0.0060(17) -0.0070(14)
C5 0.0235(19) 0.0168(14) 0.042(2) 0.0023(15) 0.0011(17) -0.0050(13)
C6 0.0265(19) 0.0131(14) 0.039(2) 0.0038(14) 0.0052(17) -0.0043(13)
C7 0.039(2) 0.0135(14) 0.032(2) 0.0021(14) 0.0110(18) -0.0056(14)
C8 0.044(2) 0.0140(14) 0.027(2) 0.0054(14) 0.0067(17) -0.0033(15)
C9 0.038(2) 0.0107(13) 0.027(2) 0.0050(13) -0.0033(17) -0.0007(14)
C10 0.039(2) 0.0108(13) 0.026(2) 0.0042(13) -0.0048(17) 0.0015(14)
C11 0.0295(19) 0.0088(13) 0.031(2) 0.0019(13) -0.0028(16) -0.0023(12)
C12 0.0305(19) 0.0076(12) 0.035(2) -0.0031(13) -0.0021(16) 0.0006(12)
C13 0.0289(19) 0.0072(12) 0.034(2) -0.0030(13) 0.0014(16) 0.0020(12)
C14 0.0289(19) 0.0087(12) 0.028(2) -0.0027(13) -0.0002(16) 0.0007(13)
C15 0.037(2) 0.0087(13) 0.027(2) -0.0034(13) -0.0064(16) -0.0033(13)
C16 0.037(2) 0.0154(15) 0.032(2) -0.0065(14) -0.0079(18) -0.0027(15)
C17 0.0284(19) 0.0190(15) 0.039(2) -0.0024(15) -0.0126(18) -0.0053(14)
C18 0.028(2) 0.0255(18) 0.044(3) -0.0034(17) -0.0125(18) -0.0037(15)
C19 0.036(2) 0.0280(19) 0.055(3) -0.0005(19) 0.000(2) -0.0007(17)
C20 0.0232(19) 0.0227(16) 0.053(3) 0.0091(17) 0.0012(18) -0.0045(14)
C21 0.030(2) 0.0207(17) 0.050(3) -0.0041(17) 0.0107(19) -0.0054(15)
C22 0.034(2) 0.0219(16) 0.039(2) 0.0012(16) 0.0100(19) -0.0039(15)
C23 0.050(4) 0.019(2) 0.033(3) 0.000 0.015(3) 0.000
C24 0.046(3) 0.018(2) 0.030(3) 0.000 0.009(3) 0.000
C25 0.050(3) 0.0148(15) 0.025(2) 0.0006(13) 0.0038(18) 0.0015(15)
C26 0.042(2) 0.0152(15) 0.027(2) 0.0032(14) -0.0052(17) -0.0008(15)
C27 0.036(2) 0.0105(13) 0.031(2) 0.0023(13) -0.0107(16) 0.0013(14)
C28 0.0276(18) 0.0100(14) 0.037(2) -0.0001(14) -0.0112(16) 0.0008(13)
C29 0.0214(17) 0.0089(12) 0.042(2) 0.0019(14) -0.0070(16) 0.0002(12)
C30 0.0184(16) 0.0109(14) 0.041(2) 0.0014(14) -0.0025(15) 0.0015(12)
C31 0.0276(18) 0.0093(13) 0.033(2) -0.0002(13) 0.0025(16) -0.0011(13)
C32 0.033(2) 0.0135(15) 0.029(2) 0.0008(14) 0.0080(16) -0.0010(14)
C33 0.035(2) 0.0143(13) 0.0236(19) -0.0056(13) 0.0039(16) -0.0002(14)
C34 0.045(2) 0.0156(15) 0.0228(19) -0.0039(13) -0.0015(17) 0.0014(15)
C35 0.042(2) 0.0199(16) 0.027(2) -0.0070(14) -0.0103(17) 0.0003(15)
C36 0.040(3) 0.019(2) 0.032(3) 0.000 -0.017(3) 0.000
C37 0.028(3) 0.024(2) 0.039(3) 0.000 -0.009(3) 0.000
C38 0.035(2) 0.0147(15) 0.037(2) 0.0019(15) 0.0029(18) -0.0030(14)
C39 0.043(2) 0.0184(15) 0.040(2) 0.0029(16) 0.011(2) -0.0080(16)
C40 0.038(2) 0.0203(16) 0.046(3) -0.0061(17) 0.003(2) -0.0086(16)
C41 0.034(2) 0.0238(16) 0.038(2) -0.0057(16) -0.0011(18) -0.0063(16)
C42 0.0299(19) 0.0099(13) 0.041(2) 0.0028(14) -0.0090(17) -0.0025(13)
C43 0.0277(18) 0.0131(13) 0.044(2) -0.0042(14) -0.0076(17) 0.0030(14)
C44 0.0271(19) 0.0153(15) 0.056(3) -0.0079(17) 0.0026(19) 0.0036(14)
C45 0.0313(19) 0.0109(13) 0.040(2) 0.0010(14) 0.0091(17) -0.0049(13)

loop_
_atom_type_symbol
_atom_type_description
_atom_type_scat_dispersion_real
_atom_type_scat_dispersion_imag
_atom_type_scat_source
C C 0.0033 0.0016 'International Tables Vol C Tables 4.2.6.8 and 6.1.1.4'
F F 0.0171 0.0103 'International Tables Vol C Tables 4.2.6.8 and 6.1.1.4'

loop_
_geom_angle_atom_site_label_1
_geom_angle_atom_site_label_2
_geom_angle_atom_site_label_3
_geom_angle
_geom_angle_site_symmetry_1
_geom_angle_site_symmetry_3
C2 C1 C6 109.8(3) . .
C2 C1 C9 111.1(3) . .
C6 C1 C9 99.8(3) . .
C2 C1 C38 111.7(3) . .
C6 C1 C38 109.9(3) . .
C9 C1 C38 113.9(3) . .
C3 C2 C12 119.4(4) . .
C3 C2 C1 116.3(3) . .
C12 C2 C1 122.5(3) . .
C2 C3 C15 120.6(3) . .
C2 C3 C4 125.4(4) . .
C15 C3 C4 109.8(3) . .
C3 C4 C5 109.5(3) . .
C3 C4 C41 112.2(3) . .
C5 C4 C41 109.9(3) . .
C3 C4 C17 100.8(3) . .
C5 C4 C17 112.4(3) . .
C41 C4 C17 111.7(3) . .
C6 C5 C20 118.4(4) . .
C6 C5 C4 117.5(3) . .
C20 C5 C4 122.0(4) . .
C5 C6 C7 122.4(3) . .
C5 C6 C1 123.6(4) . .
C7 C6 C1 109.8(3) . .
C22 C7 C6 120.0(4) . .
C22 C7 C8 121.0(4) . .
C6 C7 C8 109.6(3) . .
C25 C8 C7 119.3(3) . .
C25 C8 C9 120.9(4) . .
C7 C8 C9 109.3(3) . .
C10 C9 C8 120.0(3) . .
C10 C9 C1 123.1(4) . .
C8 C9 C1 109.1(3) . .
C9 C10 C27 119.1(4) . .
C9 C10 C11 124.1(3) . .
C27 C10 C11 109.1(3) . .
C12 C11 C10 111.0(3) . .
C12 C11 C42 112.4(3) . .
C10 C11 C42 112.7(3) . .
C12 C11 C29 108.8(3) . .
C10 C11 C29 100.7(3) . .
C42 C11 C29 110.6(3) . .
C13 C12 C2 118.9(4) . .
C13 C12 C11 116.9(3) . .
C2 C12 C11 122.6(4) . .
C12 C13 C14 121.6(3) . .
C12 C13 C31 124.9(3) . .
C14 C13 C31 109.7(3) . .
C15 C14 C13 119.4(3) . .
C15 C14 C33 120.9(3) . .
C13 C14 C33 110.1(3) . .
C14 C15 C3 119.9(3) . .
C14 C15 C16 121.6(3) . .
C3 C15 C16 109.1(3) . .
C35 C16 C17 122.1(4) . .
C35 C16 C15 118.0(4) . .
C17 C16 C15 109.1(3) . .
C18 C17 C16 119.6(4) . .
C18 C17 C4 122.2(4) . .
C16 C17 C4 108.8(3) . .
C17 C18 C37 119.7(4) . .
C17 C18 C19 121.3(4) . .
C37 C18 C19 109.1(4) . .
C20 C19 C19 120.5(2) . 7_565
C20 C19 C18 120.8(4) . .
C19 C19 C18 107.4(2) 7_565 .
C21 C20 C19 117.0(4) . .
C21 C20 C5 118.2(4) . .
C19 C20 C5 119.2(4) . .
C20 C21 C22 122.2(4) . .
C20 C21 C21 120.7(2) . 7_565
C22 C21 C21 107.6(2) . 7_565
C7 C22 C21 118.6(4) . .
C7 C22 C23 119.7(4) . .
C21 C22 C23 109.1(4) . .
C24 C23 C22 120.1(3) . .
C24 C23 C22 120.1(3) . 7_565
C22 C23 C22 106.6(5) . 7_565
C23 C24 C25 120.2(3) . .
C23 C24 C25 120.2(3) . 7_565
C25 C24 C25 107.7(5) . 7_565
C8 C25 C26 119.1(4) . .
C8 C25 C24 119.7(4) . .
C26 C25 C24 108.2(3) . .
C27 C26 C25 118.9(3) . .
C27 C26 C26 120.2(2) . 7_565
C25 C26 C26 107.9(2) . 7_565
C26 C27 C28 119.2(3) . .
C26 C27 C10 121.9(4) . .
C28 C27 C10 108.1(3) . .
C29 C28 C28 118.90(19) . 7_565
C29 C28 C27 110.9(3) . .
C28 C28 C27 120.6(2) 7_565 .
C30 C29 C28 122.0(3) . .
C30 C29 C11 125.0(3) . .
C28 C29 C11 108.7(3) . .
C29 C30 C30 119.1(2) . 7_565
C29 C30 C31 116.4(3) . .
C30 C30 C31 122.82(18) 7_565 .
C30 C31 C45 112.2(3) . .
C30 C31 C32 110.8(3) . .
C45 C31 C32 113.0(3) . .
C30 C31 C13 108.7(3) . .
C45 C31 C13 111.5(3) . .
C32 C31 C13 100.1(3) . .
C32 C32 C33 118.82(19) 7_565 .
C32 C32 C31 123.68(18) 7_565 .
C33 C32 C31 109.5(3) . .
C34 C33 C32 123.0(3) . .
C34 C33 C14 118.3(3) . .
C32 C33 C14 107.9(3) . .
C33 C34 C34 118.1(2) . 7_565
C33 C34 C35 120.8(3) . .
C34 C34 C35 107.8(2) 7_565 .
C16 C35 C34 120.4(4) . .
C16 C35 C36 117.7(4) . .
C34 C35 C36 108.9(3) . .
C37 C36 C35 120.2(3) . .
C37 C36 C35 120.2(3) . 7_565
C35 C36 C35 106.6(5) . 7_565
C36 C37 C18 120.4(3) . .
C36 C37 C18 120.4(3) . 7_565
C18 C37 C18 106.8(5) . 7_565
F38B C38 F38A 106.6(3) . .
F38B C38 C1 109.0(3) . .
F38A C38 C1 108.6(3) . .
F38B C38 C39 105.2(3) . .
F38A C38 C39 107.5(3) . .
C1 C38 C39 119.2(3) . .
F39B C39 F39A 107.7(3) . .
F39B C39 C40 108.5(4) . .
F39A C39 C40 105.5(3) . .
F39B C39 C38 109.4(3) . .
F39A C39 C38 104.5(3) . .
C40 C39 C38 120.5(3) . .
F40A C40 F40B 107.4(3) . .
F40A C40 C39 108.4(4) . .
F40B C40 C39 106.7(3) . .
F40A C40 C41 109.2(3) . .
F40B C40 C41 104.6(3) . .
C39 C40 C41 119.8(3) . .
F41A C41 F41B 107.4(3) . .
F41A C41 C4 109.2(3) . .
F41B C41 C4 108.4(3) . .
F41A C41 C40 104.8(3) . .
F41B C41 C40 107.4(3) . .
C4 C41 C40 119.0(3) . .
F42A C42 F42B 107.3(3) . .
F42A C42 C11 109.6(3) . .
F42B C42 C11 109.3(3) . .
F42A C42 C43 107.3(3) . .
F42B C42 C43 104.1(3) . .
C11 C42 C43 118.6(3) . .
F43B C43 F43A 106.9(3) . .
F43B C43 C44 106.9(3) . .
F43A C43 C44 108.8(3) . .
F43B C43 C42 105.3(3) . .
F43A C43 C42 108.8(3) . .
C44 C43 C42 119.4(3) . .
F44B C44 F44A 106.8(3) . .
F44B C44 C43 106.3(3) . .
F44A C44 C43 108.3(4) . .
F44B C44 C45 105.3(3) . .
F44A C44 C45 108.9(3) . .
C43 C44 C45 120.4(3) . .
F45B C45 F45A 106.8(3) . .
F45B C45 C31 109.7(3) . .
F45A C45 C31 108.9(3) . .
F45B C45 C44 104.9(3) . .
F45A C45 C44 107.2(3) . .
C31 C45 C44 118.6(3) . .

loop_
_geom_bond_atom_site_label_1
_geom_bond_atom_site_label_2
_geom_bond_distance
_geom_bond_site_symmetry_2
F38A C38 1.275(4) .
F38B C38 1.265(4) .
F39B C39 1.265(4) .
F39A C39 1.278(4) .
F40A C40 1.264(5) .
F40B C40 1.273(4) .
F41B C41 1.272(4) .
F41A C41 1.265(5) .
F42A C42 1.268(4) .
F42B C42 1.276(4) .
F43A C43 1.266(4) .
F43B C43 1.264(4) .
F44B C44 1.269(4) .
F44A C44 1.274(4) .
F45A C45 1.273(4) .
F45B C45 1.268(4) .
C1 C2 1.423(5) .
C1 C6 1.457(5) .
C1 C9 1.457(5) .
C1 C38 1.458(4) .
C2 C3 1.294(5) .
C2 C12 1.342(5) .
C3 C15 1.329(5) .
C3 C4 1.427(5) .
C4 C5 1.432(6) .
C4 C41 1.449(5) .
C4 C17 1.455(5) .
C5 C6 1.287(5) .
C5 C20 1.377(5) .
C6 C7 1.332(5) .
C7 C22 1.303(5) .
C7 C8 1.335(5) .
C8 C25 1.324(5) .
C8 C9 1.351(5) .
C9 C10 1.269(5) .
C10 C27 1.357(5) .
C10 C11 1.444(5) .
C11 C12 1.424(5) .
C11 C42 1.444(5) .
C11 C29 1.457(4) .
C12 C13 1.295(5) .
C13 C14 1.315(5) .
C13 C31 1.453(5) .
C14 C15 1.295(5) .
C14 C33 1.357(5) .
C15 C16 1.351(5) .
C16 C35 1.319(5) .
C16 C17 1.330(5) .
C17 C18 1.293(5) .
C18 C37 1.362(5) .
C18 C19 1.392(6) .
C19 C20 1.332(6) .
C19 C19 1.354(8) 7_565
C20 C21 1.310(6) .
C21 C22 1.335(6) .
C21 C21 1.369(7) 7_565
C22 C23 1.358(5) .
C23 C24 1.287(8) .
C23 C22 1.358(5) 7_565
C24 C25 1.359(5) .
C24 C25 1.359(5) 7_565
C25 C26 1.328(5) .
C26 C27 1.306(5) .
C26 C26 1.378(6) 7_565
C27 C28 1.341(5) .
C28 C29 1.321(5) .
C28 C28 1.327(6) 7_565
C29 C30 1.296(5) .
C30 C30 1.343(6) 7_565
C30 C31 1.433(5) .
C31 C45 1.436(5) .
C31 C32 1.450(5) .
C32 C32 1.288(6) 7_565
C32 C33 1.347(5) .
C33 C34 1.308(5) .
C34 C34 1.353(6) 7_565
C34 C35 1.361(6) .
C35 C36 1.363(5) .
C36 C37 1.295(8) .
C36 C35 1.363(5) 7_565
C37 C18 1.362(5) 7_565
C38 C39 1.460(6) .
C39 C40 1.460(6) .
C40 C41 1.476(6) .
C42 C43 1.475(6) .
C43 C44 1.458(5) .
C44 C45 1.471(6) .
